data_4306504
loop_
_publ_author_name
'Virginia Montiel-Palma'
'Olivier Piechaczyk'
'Alexandre Picot'
'Audrey Auffrant'
'Laure Vendier'
'Pascal Le Floch'
'Sylviane Sabo-Etienne'

_publ_contact_author
;
Sylviane Sabo-Etienne
;
_publ_contact_author_address
;
Laboratoire de Chimie de Coordination
205 Route de Narbonne
31077 Toulouse Cedex 04
;
_publ_contact_author_email sabo@lcc-toulouse
_publ_section_title
;
Bonding Mode of a Bifunctional P~Si-H Ligand in the Ruthenium Complex
"Ru(PPh2CH2OSiMe2H)3"
;
_journal_name_full 'Inorganic Chemistry'
_journal_page_first 8601
_journal_page_last 8603
_journal_paper_doi 10.1021/ic801327a
_journal_volume 47
_journal_year 2008
_chemical_compound_source 'synthesis as described'
_chemical_formula_moiety 'C45 H57 O3 P3 Ru1 Si3'
_chemical_formula_sum 'C45 H57 O3 P3 Ru Si3'
_chemical_formula_weight 924.16
_chemical_name_systematic
;
 ?
;
_space_group_IT_number 14
_symmetry_cell_setting monoclinic
_symmetry_Int_Tables_number 14
_symmetry_space_group_name_Hall '-P 2yn'
_symmetry_space_group_name_H-M 'P 1 21/n 1'
_atom_sites_solution_hydrogens geom
_atom_sites_solution_primary direct
_atom_sites_solution_secondary difmap
_cell_angle_alpha 90
_cell_angle_beta 98.447(7)
_cell_angle_gamma 90
_cell_formula_units_Z 4
_cell_length_a 16.8397(12)
_cell_length_b 13.0730(9)
_cell_length_c 20.426(2)
_cell_measurement_reflns_used 6400
_cell_measurement_temperature 101.5
_cell_measurement_theta_max 32.1163
_cell_measurement_theta_min 2.4992
_cell_measurement_wavelength 0.71073
_cell_volume 4447.9(6)
_computing_cell_refinement 'CrysAlis RED, Oxford Diffraction Ltd.'
_computing_data_collection 'CrysAlis CCD, Oxford Diffraction Ltd.'
_computing_data_reduction 'CrysAlis RED, Oxford Diffraction Ltd.'
_computing_molecular_graphics 'Ortep-3 for Windows (Farrugia, 1997)'
_computing_publication_material 'WinGX publication routines (Farrugia, 1999)'
_computing_structure_refinement 'SHELXL-97 (Sheldrick, 1997)'
_computing_structure_solution 'SHELXS-86 (Sheldrick, 1986)'
_diffrn_ambient_temperature 101.5
_diffrn_measured_fraction_theta_full 0.998
_diffrn_measured_fraction_theta_max 0.998
_diffrn_measurement_device_type 'Oxford-Diffraction XCALIBUR'
_diffrn_measurement_method \w-\f
_diffrn_orient_matrix_UB_11 -0.0234656635
_diffrn_orient_matrix_UB_12 0.0452633219
_diffrn_orient_matrix_UB_13 -0.0044741427
_diffrn_orient_matrix_UB_21 -0.0085279189
_diffrn_orient_matrix_UB_22 -0.0039722225
_diffrn_orient_matrix_UB_23 0.0328814044
_diffrn_orient_matrix_UB_31 0.0344999111
_diffrn_orient_matrix_UB_32 0.0297078899
_diffrn_orient_matrix_UB_33 0.0113974919
_diffrn_radiation_monochromator graphite
_diffrn_radiation_source 'fine-focus sealed tube'
_diffrn_radiation_type MoK\a
_diffrn_reflns_av_R_equivalents 0.1133
_diffrn_reflns_av_unetI/netI 0.2015
_diffrn_reflns_limit_h_max 21
_diffrn_reflns_limit_h_min -18
_diffrn_reflns_limit_k_max 16
_diffrn_reflns_limit_k_min -16
_diffrn_reflns_limit_l_max 25
_diffrn_reflns_limit_l_min -25
_diffrn_reflns_number 34204
_diffrn_reflns_theta_full 26.37
_diffrn_reflns_theta_max 26.37
_diffrn_reflns_theta_min 2.7
_diffrn_standards_decay_% 0
_diffrn_standards_interval_count 0
_diffrn_standards_interval_time 0
_diffrn_standards_number 0
_exptl_absorpt_coefficient_mu 0.58
_exptl_absorpt_correction_T_max 0.951
_exptl_absorpt_correction_T_min 0.913
_exptl_absorpt_correction_type multi-scan
_exptl_absorpt_process_details
;
        CrysAlis RED, Oxford Diffraction Ltd.,
        Version 1.171.31.5 (release 28-08-2006 CrysAlis171 .NET)
        (compiled Aug 28 2006,13:05:05)
        Empirical absorption correction using spherical harmonics,
 implemented in SCALE3 ABSPACK scaling algorithm.
;
_exptl_crystal_colour colourless
_exptl_crystal_density_diffrn 1.38
_exptl_crystal_density_method 'not measured'
_exptl_crystal_description platelet
_exptl_crystal_F_000 1928
_exptl_crystal_size_max 0.2
_exptl_crystal_size_mid 0.15
_exptl_crystal_size_min 0.08
_refine_diff_density_max 0.699
_refine_diff_density_min -0.517
_refine_diff_density_rms 0.094
_refine_ls_extinction_method none
_refine_ls_goodness_of_fit_ref 0.803
_refine_ls_hydrogen_treatment mixed
_refine_ls_matrix_type full
_refine_ls_number_parameters 509
_refine_ls_number_reflns 9096
_refine_ls_number_restraints 0
_refine_ls_restrained_S_all 0.803
_refine_ls_R_factor_all 0.1105
_refine_ls_R_factor_gt 0.039
_refine_ls_shift/su_max 0.002
_refine_ls_shift/su_mean 0
_refine_ls_structure_factor_coef Fsqd
_refine_ls_weighting_details 'calc w=1/[\s^2^(Fo^2^)+(0.0166P)^2^+0.0000P] where P=(Fo^2^+2Fc^2^)/3'
_refine_ls_weighting_scheme calc
_refine_ls_wR_factor_gt 0.0572
_refine_ls_wR_factor_ref 0.0688
_reflns_number_gt 4305
_reflns_number_total 9096
_reflns_threshold_expression >2\s(I)
_cod_data_source_file ic801327a_si_002.cif
_cod_data_source_block vir310707
_cod_database_code 4306504

loop_
_symmetry_equiv_pos_as_xyz
'x, y, z'
'-x+1/2, y+1/2, -z+1/2'
'-x, -y, -z'
'x-1/2, -y-1/2, z-1/2'

loop_
_atom_site_label
_atom_site_type_symbol
_atom_site_fract_x
_atom_site_fract_y
_atom_site_fract_z
_atom_site_U_iso_or_equiv
_atom_site_adp_type
_atom_site_occupancy
_atom_site_symmetry_multiplicity
_atom_site_calc_flag
_atom_site_refinement_flags
_atom_site_disorder_assembly
_atom_site_disorder_group
C1 C 0.6839(2) -0.0479(3) 0.72894(18) 0.0209(10) Uani 1 1 d . . .
H1A H 0.672 -0.1153 0.7448 0.025 Uiso 1 1 calc R . .
H1B H 0.7054 -0.0561 0.6877 0.025 Uiso 1 1 calc R . .
C2 C 0.7922(2) 0.1818(3) 0.83079(18) 0.0249(10) Uani 1 1 d . . .
H2A H 0.8449 0.1522 0.8352 0.037 Uiso 1 1 calc R . .
H2B H 0.7897 0.2297 0.866 0.037 Uiso 1 1 calc R . .
H2C H 0.781 0.2165 0.789 0.037 Uiso 1 1 calc R . .
C3 C 0.7610(2) 0.0172(3) 0.91439(17) 0.0249(10) Uani 1 1 d . . .
H3A H 0.7224 -0.028 0.9292 0.037 Uiso 1 1 calc R . .
H3B H 0.7758 0.0691 0.9472 0.037 Uiso 1 1 calc R . .
H3C H 0.8078 -0.021 0.9077 0.037 Uiso 1 1 calc R . .
C4 C 0.4842(2) 0.2664(3) 0.67175(17) 0.0218(10) Uani 1 1 d . . .
H4A H 0.5386 0.2838 0.6654 0.026 Uiso 1 1 calc R . .
H4B H 0.4691 0.2043 0.6471 0.026 Uiso 1 1 calc R . .
C5 C 0.4316(3) 0.3367(3) 0.50732(19) 0.0571(15) Uani 1 1 d . . .
H5A H 0.4748 0.2881 0.5105 0.086 Uiso 1 1 calc R . .
H5B H 0.433 0.3796 0.4694 0.086 Uiso 1 1 calc R . .
H5C H 0.3813 0.3009 0.5029 0.086 Uiso 1 1 calc R . .
C6 C 0.3651(3) 0.5151(3) 0.5823(2) 0.0495(14) Uani 1 1 d . . .
H6A H 0.313 0.4839 0.5756 0.074 Uiso 1 1 calc R . .
H6B H 0.3691 0.5631 0.5474 0.074 Uiso 1 1 calc R . .
H6C H 0.3729 0.5501 0.6241 0.074 Uiso 1 1 calc R . .
C7 C 0.5917(2) 0.0676(3) 0.97491(17) 0.0193(10) Uani 1 1 d . . .
H7A H 0.6483 0.0572 0.991 0.023 Uiso 1 1 calc R . .
H7B H 0.5647 0.0819 1.0127 0.023 Uiso 1 1 calc R . .
C8 C 0.6183(2) -0.1568(2) 0.85325(17) 0.0216(10) Uani 1 1 d . . .
H8A H 0.6715 -0.1329 0.8501 0.032 Uiso 1 1 calc R . .
H8B H 0.5978 -0.1939 0.8138 0.032 Uiso 1 1 calc R . .
H8C H 0.6198 -0.201 0.891 0.032 Uiso 1 1 calc R . .
C9 C 0.45305(19) -0.1139(3) 0.84806(16) 0.0227(10) Uani 1 1 d . . .
H9A H 0.4557 -0.1738 0.8755 0.034 Uiso 1 1 calc R . .
H9B H 0.4413 -0.1336 0.8024 0.034 Uiso 1 1 calc R . .
H9C H 0.4115 -0.0693 0.8589 0.034 Uiso 1 1 calc R . .
C10 C 0.6088(2) 0.0964(3) 0.63899(18) 0.0164(10) Uani 1 1 d . . .
C11 C 0.6675(2) 0.1711(3) 0.64469(19) 0.0265(11) Uani 1 1 d . . .
H11 H 0.6956 0.1872 0.6861 0.032 Uiso 1 1 calc R . .
C12 C 0.6846(2) 0.2221(3) 0.5891(2) 0.0325(12) Uani 1 1 d . . .
H12 H 0.7239 0.2726 0.5934 0.039 Uiso 1 1 calc R . .
C13 C 0.6444(2) 0.1991(3) 0.52835(19) 0.0264(11) Uani 1 1 d . . .
H13 H 0.6562 0.2338 0.4912 0.032 Uiso 1 1 calc R . .
C14 C 0.5865(2) 0.1245(3) 0.52184(18) 0.0258(10) Uani 1 1 d . . .
H14 H 0.5585 0.1091 0.4803 0.031 Uiso 1 1 calc R . .
C15 C 0.5699(2) 0.0728(3) 0.57660(19) 0.0220(10) Uani 1 1 d . . .
H15 H 0.5317 0.0208 0.5716 0.026 Uiso 1 1 calc R . .
C16 C 0.5124(2) -0.0614(3) 0.68210(17) 0.0150(9) Uani 1 1 d . . .
C17 C 0.5284(2) -0.1623(3) 0.67081(18) 0.0247(11) Uani 1 1 d . . .
H17 H 0.5814 -0.1846 0.6756 0.03 Uiso 1 1 calc R . .
C18 C 0.4664(3) -0.2318(3) 0.65234(19) 0.0301(11) Uani 1 1 d . . .
H18 H 0.4782 -0.3 0.6449 0.036 Uiso 1 1 calc R . .
C19 C 0.3889(3) -0.2001(3) 0.64512(18) 0.0276(11) Uani 1 1 d . . .
H19 H 0.3475 -0.247 0.6341 0.033 Uiso 1 1 calc R . .
C20 C 0.3716(2) -0.0991(3) 0.65407(17) 0.0237(11) Uani 1 1 d . . .
H20 H 0.3186 -0.0768 0.6479 0.028 Uiso 1 1 calc R . .
C21 C 0.4330(2) -0.0309(3) 0.67226(16) 0.0180(10) Uani 1 1 d . . .
H21 H 0.4208 0.0376 0.6781 0.022 Uiso 1 1 calc R . .
C22 C 0.4958(2) 0.3752(3) 0.78975(17) 0.0184(9) Uani 1 1 d . . .
C23 C 0.5600(2) 0.4316(3) 0.77118(19) 0.0285(11) Uani 1 1 d . . .
H23 H 0.5936 0.4018 0.7442 0.034 Uiso 1 1 calc R . .
C24 C 0.5734(3) 0.5308(3) 0.7928(2) 0.0387(13) Uani 1 1 d . . .
H24 H 0.6159 0.5679 0.7805 0.046 Uiso 1 1 calc R . .
C25 C 0.5239(3) 0.5745(3) 0.8324(2) 0.0414(13) Uani 1 1 d . . .
H25 H 0.5326 0.6418 0.8462 0.05 Uiso 1 1 calc R . .
C26 C 0.4619(3) 0.5206(3) 0.85180(19) 0.0357(12) Uani 1 1 d . . .
H26 H 0.4291 0.5503 0.8794 0.043 Uiso 1 1 calc R . .
C27 C 0.4486(2) 0.4210(3) 0.82975(18) 0.0280(11) Uani 1 1 d . . .
H27 H 0.4062 0.3844 0.8427 0.034 Uiso 1 1 calc R . .
C28 C 0.3726(2) 0.2237(3) 0.75590(18) 0.0177(10) Uani 1 1 d . . .
C29 C 0.3411(2) 0.1285(3) 0.76815(17) 0.0235(10) Uani 1 1 d . . .
H29 H 0.3758 0.0755 0.7833 0.028 Uiso 1 1 calc R . .
C30 C 0.2589(2) 0.1108(3) 0.75835(18) 0.0285(11) Uani 1 1 d . . .
H30 H 0.2391 0.0465 0.7667 0.034 Uiso 1 1 calc R . .
C31 C 0.2073(2) 0.1883(3) 0.73640(19) 0.0316(12) Uani 1 1 d . . .
H31 H 0.1522 0.1765 0.729 0.038 Uiso 1 1 calc R . .
C32 C 0.2369(2) 0.2834(3) 0.72537(19) 0.0320(12) Uani 1 1 d . . .
H32 H 0.2016 0.3365 0.7116 0.038 Uiso 1 1 calc R . .
C33 C 0.3184(2) 0.3012(3) 0.73457(18) 0.0263(11) Uani 1 1 d . . .
H33 H 0.3374 0.366 0.7264 0.032 Uiso 1 1 calc R . .
C34 C 0.6566(2) 0.2675(3) 0.95593(19) 0.0203(10) Uani 1 1 d . . .
C35 C 0.6805(2) 0.3484(3) 0.92034(19) 0.0251(11) Uani 1 1 d . . .
H35 H 0.6597 0.3546 0.8758 0.03 Uiso 1 1 calc R . .
C36 C 0.7347(2) 0.4209(3) 0.94911(19) 0.0279(11) Uani 1 1 d . . .
H36 H 0.749 0.476 0.9245 0.034 Uiso 1 1 calc R . .
C37 C 0.7668(2) 0.4104(3) 1.0141(2) 0.0357(12) Uani 1 1 d . . .
H37 H 0.8043 0.4576 1.0336 0.043 Uiso 1 1 calc R . .
C38 C 0.7440(3) 0.3308(3) 1.0507(2) 0.0388(13) Uani 1 1 d . . .
H38 H 0.7661 0.324 1.095 0.047 Uiso 1 1 calc R . .
C39 C 0.6887(2) 0.2610(3) 1.0222(2) 0.0329(12) Uani 1 1 d . . .
H39 H 0.6724 0.2083 1.0478 0.04 Uiso 1 1 calc R . .
C40 C 0.4895(2) 0.2362(3) 0.94253(17) 0.0182(10) Uani 1 1 d . . .
C41 C 0.4171(2) 0.1843(3) 0.92652(18) 0.0222(10) Uani 1 1 d . . .
H41 H 0.4161 0.1222 0.9042 0.027 Uiso 1 1 calc R . .
C42 C 0.3468(3) 0.2238(3) 0.94337(19) 0.0321(12) Uani 1 1 d . . .
H42 H 0.2988 0.1882 0.9325 0.038 Uiso 1 1 calc R . .
C43 C 0.3475(2) 0.3159(3) 0.97632(19) 0.0303(11) Uani 1 1 d . . .
H43 H 0.3001 0.3431 0.9872 0.036 Uiso 1 1 calc R . .
C44 C 0.4181(3) 0.3670(3) 0.99283(18) 0.0310(11) Uani 1 1 d . . .
H44 H 0.4187 0.4289 1.0154 0.037 Uiso 1 1 calc R . .
C45 C 0.4889(2) 0.3277(3) 0.97640(17) 0.0217(10) Uani 1 1 d . . .
H45 H 0.5367 0.3632 0.9883 0.026 Uiso 1 1 calc R . .
O1 O 0.74049(14) 0.00006(18) 0.77532(12) 0.0217(7) Uani 1 1 d . . .
O2 O 0.43193(15) 0.3463(2) 0.64681(12) 0.0324(8) Uani 1 1 d . . .
O3 O 0.55948(14) -0.02196(18) 0.94310(11) 0.0208(7) Uani 1 1 d . . .
Si1 Si 0.71639(6) 0.07869(8) 0.83477(5) 0.0191(3) Uani 1 1 d . . .
Si2 Si 0.44264(8) 0.41561(10) 0.58226(6) 0.0389(4) Uani 1 1 d . . .
HI2 H 0.4959 0.4475 0.5889 0.047 Uiso 1 1 calc R . .
Si3 Si 0.55191(6) -0.04541(8) 0.86264(5) 0.0183(3) Uani 1 1 d . . .
P1 P 0.59022(6) 0.02983(8) 0.71441(5) 0.0173(3) Uani 1 1 d . . .
P2 P 0.48145(6) 0.24327(8) 0.76045(5) 0.0179(3) Uani 1 1 d . . .
P3 P 0.57984(6) 0.17826(8) 0.91743(5) 0.0168(3) Uani 1 1 d . . .
Ru1 Ru 0.574715(19) 0.11913(2) 0.809504(15) 0.01485(9) Uani 1 1 d . . .
HY2 H 0.4968(17) 0.054(2) 0.8206(13) 0.023(7) Uiso 1 1 d . . .
HY1 H 0.6335(17) 0.208(2) 0.7919(14) 0.023(7) Uiso 1 1 d . . .

loop_
_atom_site_aniso_label
_atom_site_aniso_U_11
_atom_site_aniso_U_22
_atom_site_aniso_U_33
_atom_site_aniso_U_23
_atom_site_aniso_U_13
_atom_site_aniso_U_12
C1 0.019(3) 0.018(3) 0.027(3) 0.000(2) 0.006(2) 0.0035(19)
C2 0.015(2) 0.031(3) 0.028(3) -0.002(2) 0.002(2) -0.001(2)
C3 0.017(3) 0.029(3) 0.027(3) -0.001(2) -0.003(2) -0.001(2)
C4 0.021(3) 0.025(3) 0.020(2) 0.005(2) 0.001(2) 0.005(2)
C5 0.061(4) 0.073(4) 0.037(3) 0.005(3) 0.007(3) 0.036(3)
C6 0.071(4) 0.032(3) 0.039(3) 0.002(2) -0.014(3) 0.015(3)
C7 0.015(2) 0.028(3) 0.013(2) 0.0044(19) -0.0035(19) -0.0004(19)
C8 0.021(2) 0.016(2) 0.026(2) 0.0063(18) -0.001(2) -0.0054(18)
C9 0.027(2) 0.022(2) 0.019(2) 0.003(2) 0.0024(19) -0.002(2)
C10 0.018(2) 0.015(3) 0.016(2) -0.0030(18) 0.0046(19) -0.0004(18)
C11 0.022(3) 0.036(3) 0.020(3) -0.003(2) -0.002(2) -0.005(2)
C12 0.032(3) 0.038(3) 0.028(3) 0.004(2) 0.006(2) -0.013(2)
C13 0.029(3) 0.038(3) 0.014(3) 0.003(2) 0.009(2) -0.001(2)
C14 0.024(3) 0.032(3) 0.021(2) -0.008(2) 0.001(2) -0.009(2)
C15 0.027(3) 0.015(2) 0.025(3) -0.006(2) 0.006(2) -0.0105(19)
C16 0.015(2) 0.016(3) 0.015(2) -0.0028(19) 0.0033(19) 0.0006(19)
C17 0.017(3) 0.027(3) 0.028(3) -0.007(2) -0.001(2) -0.001(2)
C18 0.035(3) 0.021(3) 0.033(3) -0.006(2) 0.000(2) -0.007(2)
C19 0.033(3) 0.032(3) 0.017(3) -0.004(2) 0.001(2) -0.019(2)
C20 0.017(3) 0.036(3) 0.017(2) 0.001(2) 0.0013(19) 0.002(2)
C21 0.025(3) 0.018(2) 0.011(2) -0.0029(18) 0.004(2) -0.002(2)
C22 0.023(2) 0.012(2) 0.018(2) 0.004(2) -0.0017(19) 0.003(2)
C23 0.036(3) 0.020(3) 0.029(3) 0.006(2) 0.002(2) 0.004(2)
C24 0.044(3) 0.021(3) 0.049(3) 0.005(2) -0.001(3) -0.011(3)
C25 0.064(4) 0.017(3) 0.039(3) -0.002(2) -0.005(3) -0.005(3)
C26 0.055(4) 0.024(3) 0.028(3) -0.008(2) 0.006(3) 0.003(3)
C27 0.035(3) 0.020(3) 0.027(3) 0.002(2) -0.001(2) 0.001(2)
C28 0.019(3) 0.018(3) 0.016(2) -0.0060(19) 0.0016(19) 0.005(2)
C29 0.024(3) 0.023(3) 0.023(2) -0.003(2) 0.002(2) 0.003(2)
C30 0.022(3) 0.030(3) 0.034(3) -0.011(2) 0.007(2) -0.007(2)
C31 0.015(3) 0.043(3) 0.035(3) -0.018(2) 0.000(2) 0.005(2)
C32 0.026(3) 0.036(3) 0.031(3) -0.005(2) -0.003(2) 0.014(2)
C33 0.023(3) 0.027(3) 0.028(3) -0.006(2) 0.002(2) 0.000(2)
C34 0.024(3) 0.024(3) 0.015(2) -0.005(2) 0.008(2) -0.010(2)
C35 0.030(3) 0.031(3) 0.017(2) -0.005(2) 0.012(2) -0.011(2)
C36 0.042(3) 0.023(3) 0.024(3) -0.003(2) 0.022(2) -0.015(2)
C37 0.038(3) 0.040(3) 0.029(3) -0.017(2) 0.004(2) -0.023(2)
C38 0.050(3) 0.047(3) 0.018(3) 0.006(2) 0.000(2) -0.012(3)
C39 0.040(3) 0.032(3) 0.026(3) 0.001(2) 0.003(2) -0.016(2)
C40 0.020(3) 0.026(3) 0.010(2) 0.0049(19) 0.0061(19) 0.000(2)
C41 0.029(3) 0.019(3) 0.019(2) 0.0000(19) 0.007(2) 0.003(2)
C42 0.028(3) 0.039(3) 0.031(3) -0.001(2) 0.011(2) 0.000(2)
C43 0.021(3) 0.043(3) 0.030(3) 0.006(2) 0.015(2) 0.008(2)
C44 0.035(3) 0.034(3) 0.026(3) -0.008(2) 0.013(2) 0.009(3)
C45 0.022(3) 0.023(3) 0.021(2) -0.006(2) 0.004(2) -0.004(2)
O1 0.0093(16) 0.0254(17) 0.0298(17) -0.0127(14) 0.0007(13) -0.0008(12)
O2 0.0371(19) 0.038(2) 0.0215(17) 0.0113(14) 0.0029(14) 0.0176(15)
O3 0.0251(17) 0.0171(16) 0.0190(16) -0.0016(13) -0.0013(13) -0.0107(13)
Si1 0.0139(7) 0.0207(7) 0.0220(7) -0.0006(5) 0.0003(5) -0.0018(5)
Si2 0.0386(9) 0.0388(9) 0.0366(9) 0.0150(7) -0.0037(7) 0.0000(7)
Si3 0.0162(7) 0.0173(7) 0.0203(7) 0.0026(5) -0.0007(5) -0.0016(5)
P1 0.0145(6) 0.0175(7) 0.0195(6) -0.0018(5) 0.0015(5) -0.0001(5)
P2 0.0183(7) 0.0174(7) 0.0175(6) 0.0005(5) 0.0011(5) 0.0016(5)
P3 0.0156(6) 0.0181(7) 0.0167(6) -0.0013(5) 0.0025(5) -0.0031(5)
Ru1 0.01371(19) 0.01473(19) 0.01573(18) 0.00005(17) 0.00086(14) -0.00068(17)

loop_
_atom_type_symbol
_atom_type_description
_atom_type_scat_dispersion_real
_atom_type_scat_dispersion_imag
_atom_type_scat_source
C C 0.0033 0.0016 'International Tables Vol C Tables 4.2.6.8 and 6.1.1.4'
H H 0 0 'International Tables Vol C Tables 4.2.6.8 and 6.1.1.4'
O O 0.0106 0.006 'International Tables Vol C Tables 4.2.6.8 and 6.1.1.4'
Si Si 0.0817 0.0704 'International Tables Vol C Tables 4.2.6.8 and 6.1.1.4'
P P 0.1023 0.0942 'International Tables Vol C Tables 4.2.6.8 and 6.1.1.4'
Ru Ru -1.2594 0.8363 'International Tables Vol C Tables 4.2.6.8 and 6.1.1.4'

loop_
_geom_angle_atom_site_label_1
_geom_angle_atom_site_label_2
_geom_angle_atom_site_label_3
_geom_angle
_geom_angle_site_symmetry_1
_geom_angle_site_symmetry_3
_geom_angle_publ_flag
O1 C1 P1 110.0(2) . . ?
O1 C1 H1A 109.7 . . ?
P1 C1 H1A 109.7 . . ?
O1 C1 H1B 109.7 . . ?
P1 C1 H1B 109.7 . . ?
H1A C1 H1B 108.2 . . ?
Si1 C2 H2A 109.5 . . ?
Si1 C2 H2B 109.5 . . ?
H2A C2 H2B 109.5 . . ?
Si1 C2 H2C 109.5 . . ?
H2A C2 H2C 109.5 . . ?
H2B C2 H2C 109.5 . . ?
Si1 C3 H3A 109.5 . . ?
Si1 C3 H3B 109.5 . . ?
H3A C3 H3B 109.5 . . ?
Si1 C3 H3C 109.5 . . ?
H3A C3 H3C 109.5 . . ?
H3B C3 H3C 109.5 . . ?
O2 C4 P2 111.8(2) . . ?
O2 C4 H4A 109.3 . . ?
P2 C4 H4A 109.3 . . ?
O2 C4 H4B 109.3 . . ?
P2 C4 H4B 109.3 . . ?
H4A C4 H4B 107.9 . . ?
Si2 C5 H5A 109.5 . . ?
Si2 C5 H5B 109.5 . . ?
H5A C5 H5B 109.5 . . ?
Si2 C5 H5C 109.5 . . ?
H5A C5 H5C 109.5 . . ?
H5B C5 H5C 109.5 . . ?
Si2 C6 H6A 109.5 . . ?
Si2 C6 H6B 109.5 . . ?
H6A C6 H6B 109.5 . . ?
Si2 C6 H6C 109.5 . . ?
H6A C6 H6C 109.5 . . ?
H6B C6 H6C 109.5 . . ?
O3 C7 P3 111.0(2) . . ?
O3 C7 H7A 109.4 . . ?
P3 C7 H7A 109.4 . . ?
O3 C7 H7B 109.4 . . ?
P3 C7 H7B 109.4 . . ?
H7A C7 H7B 108 . . ?
Si3 C8 H8A 109.5 . . ?
Si3 C8 H8B 109.5 . . ?
H8A C8 H8B 109.5 . . ?
Si3 C8 H8C 109.5 . . ?
H8A C8 H8C 109.5 . . ?
H8B C8 H8C 109.5 . . ?
Si3 C9 H9A 109.5 . . ?
Si3 C9 H9B 109.5 . . ?
H9A C9 H9B 109.5 . . ?
Si3 C9 H9C 109.5 . . ?
H9A C9 H9C 109.5 . . ?
H9B C9 H9C 109.5 . . ?
C15 C10 C11 118.2(4) . . ?
C15 C10 P1 123.6(3) . . ?
C11 C10 P1 118.2(3) . . ?
C12 C11 C10 120.2(4) . . ?
C12 C11 H11 119.9 . . ?
C10 C11 H11 119.9 . . ?
C13 C12 C11 120.6(4) . . ?
C13 C12 H12 119.7 . . ?
C11 C12 H12 119.7 . . ?
C12 C13 C14 119.8(4) . . ?
C12 C13 H13 120.1 . . ?
C14 C13 H13 120.1 . . ?
C15 C14 C13 119.9(4) . . ?
C15 C14 H14 120 . . ?
C13 C14 H14 120 . . ?
C14 C15 C10 121.2(4) . . ?
C14 C15 H15 119.4 . . ?
C10 C15 H15 119.4 . . ?
C17 C16 C21 117.6(4) . . ?
C17 C16 P1 122.7(3) . . ?
C21 C16 P1 119.5(3) . . ?
C16 C17 C18 120.9(4) . . ?
C16 C17 H17 119.5 . . ?
C18 C17 H17 119.5 . . ?
C19 C18 C17 120.1(4) . . ?
C19 C18 H18 120 . . ?
C17 C18 H18 120 . . ?
C18 C19 C20 120.0(4) . . ?
C18 C19 H19 120 . . ?
C20 C19 H19 120 . . ?
C19 C20 C21 119.6(4) . . ?
C19 C20 H20 120.2 . . ?
C21 C20 H20 120.2 . . ?
C20 C21 C16 121.7(4) . . ?
C20 C21 H21 119.1 . . ?
C16 C21 H21 119.1 . . ?
C27 C22 C23 118.1(4) . . ?
C27 C22 P2 123.5(3) . . ?
C23 C22 P2 118.4(3) . . ?
C24 C23 C22 120.2(4) . . ?
C24 C23 H23 119.9 . . ?
C22 C23 H23 119.9 . . ?
C25 C24 C23 119.8(4) . . ?
C25 C24 H24 120.1 . . ?
C23 C24 H24 120.1 . . ?
C26 C25 C24 121.0(4) . . ?
C26 C25 H25 119.5 . . ?
C24 C25 H25 119.5 . . ?
C25 C26 C27 118.9(4) . . ?
C25 C26 H26 120.5 . . ?
C27 C26 H26 120.5 . . ?
C22 C27 C26 122.0(4) . . ?
C22 C27 H27 119 . . ?
C26 C27 H27 119 . . ?
C29 C28 C33 117.3(4) . . ?
C29 C28 P2 121.3(3) . . ?
C33 C28 P2 121.2(3) . . ?
C30 C29 C28 121.5(4) . . ?
C30 C29 H29 119.3 . . ?
C28 C29 H29 119.3 . . ?
C31 C30 C29 119.8(4) . . ?
C31 C30 H30 120.1 . . ?
C29 C30 H30 120.1 . . ?
C30 C31 C32 119.8(4) . . ?
C30 C31 H31 120.1 . . ?
C32 C31 H31 120.1 . . ?
C31 C32 C33 120.6(4) . . ?
C31 C32 H32 119.7 . . ?
C33 C32 H32 119.7 . . ?
C32 C33 C28 121.0(4) . . ?
C32 C33 H33 119.5 . . ?
C28 C33 H33 119.5 . . ?
C35 C34 C39 117.4(4) . . ?
C35 C34 P3 120.4(3) . . ?
C39 C34 P3 122.1(3) . . ?
C34 C35 C36 121.8(4) . . ?
C34 C35 H35 119.1 . . ?
C36 C35 H35 119.1 . . ?
C37 C36 C35 119.1(4) . . ?
C37 C36 H36 120.5 . . ?
C35 C36 H36 120.5 . . ?
C36 C37 C38 120.4(4) . . ?
C36 C37 H37 119.8 . . ?
C38 C37 H37 119.8 . . ?
C37 C38 C39 120.0(4) . . ?
C37 C38 H38 120 . . ?
C39 C38 H38 120 . . ?
C38 C39 C34 121.3(4) . . ?
C38 C39 H39 119.4 . . ?
C34 C39 H39 119.4 . . ?
C45 C40 C41 118.0(4) . . ?
C45 C40 P3 124.3(3) . . ?
C41 C40 P3 117.7(3) . . ?
C42 C41 C40 120.8(4) . . ?
C42 C41 H41 119.6 . . ?
C40 C41 H41 119.6 . . ?
C43 C42 C41 120.1(4) . . ?
C43 C42 H42 119.9 . . ?
C41 C42 H42 119.9 . . ?
C44 C43 C42 119.6(4) . . ?
C44 C43 H43 120.2 . . ?
C42 C43 H43 120.2 . . ?
C43 C44 C45 120.7(4) . . ?
C43 C44 H44 119.7 . . ?
C45 C44 H44 119.7 . . ?
C40 C45 C44 120.8(4) . . ?
C40 C45 H45 119.6 . . ?
C44 C45 H45 119.6 . . ?
C1 O1 Si1 123.5(2) . . ?
C4 O2 Si2 124.4(2) . . ?
C7 O3 Si3 125.4(2) . . ?
O1 Si1 C2 99.81(15) . . ?
O1 Si1 C3 104.82(15) . . ?
C2 Si1 C3 99.10(16) . . ?
O1 Si1 Ru1 108.26(9) . . ?
C2 Si1 Ru1 119.42(12) . . ?
C3 Si1 Ru1 122.43(13) . . ?
O2 Si2 C5 110.63(18) . . ?
O2 Si2 C6 103.24(18) . . ?
C5 Si2 C6 114.41(19) . . ?
O2 Si2 HI2 109.5 . . ?
C5 Si2 HI2 109.5 . . ?
C6 Si2 HI2 109.5 . . ?
O3 Si3 C8 106.66(14) . . ?
O3 Si3 C9 100.54(14) . . ?
C8 Si3 C9 98.22(16) . . ?
O3 Si3 Ru1 106.31(9) . . ?
C8 Si3 Ru1 120.14(12) . . ?
C9 Si3 Ru1 122.60(12) . . ?
O3 Si3 HY2 107.9(9) . . ?
C8 Si3 HY2 144.5(9) . . ?
C9 Si3 HY2 83.3(9) . . ?
C16 P1 C10 102.04(17) . . ?
C16 P1 C1 104.36(17) . . ?
C10 P1 C1 98.49(17) . . ?
C16 P1 Ru1 118.05(12) . . ?
C10 P1 Ru1 121.29(12) . . ?
C1 P1 Ru1 109.80(12) . . ?
C22 P2 C28 103.31(17) . . ?
C22 P2 C4 98.36(17) . . ?
C28 P2 C4 98.18(17) . . ?
C22 P2 Ru1 117.29(12) . . ?
C28 P2 Ru1 121.24(13) . . ?
C4 P2 Ru1 114.57(12) . . ?
C34 P3 C40 100.29(18) . . ?
C34 P3 C7 102.78(17) . . ?
C40 P3 C7 99.32(17) . . ?
C34 P3 Ru1 122.99(13) . . ?
C40 P3 Ru1 118.97(12) . . ?
C7 P3 Ru1 109.02(12) . . ?
P1 Ru1 P3 166.04(4) . . ?
P1 Ru1 P2 98.03(4) . . ?
P3 Ru1 P2 95.91(4) . . ?
P1 Ru1 Si1 80.78(4) . . ?
P3 Ru1 Si1 88.42(4) . . ?
P2 Ru1 Si1 143.89(4) . . ?
P1 Ru1 Si3 88.48(4) . . ?
P3 Ru1 Si3 81.90(4) . . ?
P2 Ru1 Si3 130.23(4) . . ?
Si1 Ru1 Si3 85.87(4) . . ?
P1 Ru1 HY2 92.7(10) . . ?
P3 Ru1 HY2 87.7(10) . . ?
P2 Ru1 HY2 85.2(10) . . ?
Si1 Ru1 HY2 130.8(10) . . ?
Si3 Ru1 HY2 45.1(10) . . ?
P1 Ru1 HY1 91.7(10) . . ?
P3 Ru1 HY1 91.9(10) . . ?
P2 Ru1 HY1 78.5(10) . . ?
Si1 Ru1 HY1 65.5(10) . . ?
Si3 Ru1 HY1 150.9(10) . . ?
HY2 Ru1 HY1 163.6(14) . . ?

loop_
_geom_bond_atom_site_label_1
_geom_bond_atom_site_label_2
_geom_bond_distance
_geom_bond_site_symmetry_2
_geom_bond_publ_flag
C1 O1 1.390(4) . ?
C1 P1 1.863(3) . ?
C1 H1A 0.97 . ?
C1 H1B 0.97 . ?
C2 Si1 1.867(3) . ?
C2 H2A 0.96 . ?
C2 H2B 0.96 . ?
C2 H2C 0.96 . ?
C3 Si1 1.870(3) . ?
C3 H3A 0.96 . ?
C3 H3B 0.96 . ?
C3 H3C 0.96 . ?
C4 O2 1.412(4) . ?
C4 P2 1.844(4) . ?
C4 H4A 0.97 . ?
C4 H4B 0.97 . ?
C5 Si2 1.833(4) . ?
C5 H5A 0.96 . ?
C5 H5B 0.96 . ?
C5 H5C 0.96 . ?
C6 Si2 1.843(4) . ?
C6 H6A 0.96 . ?
C6 H6B 0.96 . ?
C6 H6C 0.96 . ?
C7 O3 1.408(4) . ?
C7 P3 1.856(3) . ?
C7 H7A 0.97 . ?
C7 H7B 0.97 . ?
C8 Si3 1.863(3) . ?
C8 H8A 0.96 . ?
C8 H8B 0.96 . ?
C8 H8C 0.96 . ?
C9 Si3 1.875(3) . ?
C9 H9A 0.96 . ?
C9 H9B 0.96 . ?
C9 H9C 0.96 . ?
C10 C15 1.379(4) . ?
C10 C11 1.383(5) . ?
C10 P1 1.836(4) . ?
C11 C12 1.382(5) . ?
C11 H11 0.93 . ?
C12 C13 1.357(5) . ?
C12 H12 0.93 . ?
C13 C14 1.372(5) . ?
C13 H13 0.93 . ?
C14 C15 1.370(5) . ?
C14 H14 0.93 . ?
C15 H15 0.93 . ?
C16 C17 1.372(5) . ?
C16 C21 1.380(5) . ?
C16 P1 1.823(4) . ?
C17 C18 1.394(5) . ?
C17 H17 0.93 . ?
C18 C19 1.357(5) . ?
C18 H18 0.93 . ?
C19 C20 1.371(5) . ?
C19 H19 0.93 . ?
C20 C21 1.375(5) . ?
C20 H20 0.93 . ?
C21 H21 0.93 . ?
C22 C27 1.359(5) . ?
C22 C23 1.406(5) . ?
C22 P2 1.830(4) . ?
C23 C24 1.377(5) . ?
C23 H23 0.93 . ?
C24 C25 1.368(5) . ?
C24 H24 0.93 . ?
C25 C26 1.366(5) . ?
C25 H25 0.93 . ?
C26 C27 1.385(5) . ?
C26 H26 0.93 . ?
C27 H27 0.93 . ?
C28 C29 1.389(5) . ?
C28 C33 1.390(5) . ?
C28 P2 1.840(4) . ?
C29 C30 1.388(5) . ?
C29 H29 0.93 . ?
C30 C31 1.366(5) . ?
C30 H30 0.93 . ?
C31 C32 1.371(5) . ?
C31 H31 0.93 . ?
C32 C33 1.377(5) . ?
C32 H32 0.93 . ?
C33 H33 0.93 . ?
C34 C35 1.377(5) . ?
C34 C39 1.384(5) . ?
C34 P3 1.830(4) . ?
C35 C36 1.386(5) . ?
C35 H35 0.93 . ?
C36 C37 1.364(5) . ?
C36 H36 0.93 . ?
C37 C38 1.370(5) . ?
C37 H37 0.93 . ?
C38 C39 1.372(5) . ?
C38 H38 0.93 . ?
C39 H39 0.93 . ?
C40 C45 1.382(5) . ?
C40 C41 1.391(5) . ?
C40 P3 1.839(4) . ?
C41 C42 1.382(5) . ?
C41 H41 0.93 . ?
C42 C43 1.378(5) . ?
C42 H42 0.93 . ?
C43 C44 1.362(5) . ?
C43 H43 0.93 . ?
C44 C45 1.385(5) . ?
C44 H44 0.93 . ?
C45 H45 0.93 . ?
O1 Si1 1.685(2) . ?
O2 Si2 1.632(3) . ?
O3 Si3 1.658(2) . ?
Si1 Ru1 2.4240(11) . ?
Si2 HI2 0.98 . ?
Si3 Ru1 2.4647(11) . ?
Si3 HY2 1.75(3) . ?
P1 Ru1 2.3137(11) . ?
P2 Ru1 2.3753(11) . ?
P3 Ru1 2.3257(10) . ?
Ru1 HY2 1.61(3) . ?
Ru1 HY1 1.60(3) . ?
